data_1508667
loop_
_publ_author_name
'Yanney, Michael'
'Fronczek, Frank R.'
'Sygula, Andrzej'

_publ_section_title
;
 Corannulene subunit acts as a diene in a cycloaddition reaction:
 synthesis of C80H32 corannulyne tetramer.
;
_journal_issue 18
_journal_name_full 'Organic letters'
_journal_page_first 4942
_journal_page_last 4945
_journal_paper_doi 10.1021/ol302274j
_journal_volume 14
_journal_year 2012
_chemical_formula_moiety 'C80 H32, 1.75(C7 H8)'
_chemical_formula_sum 'C92.25 H46'
_chemical_formula_weight 1154.29
_chemical_name_systematic
;
 ?
;
_space_group_IT_number 29
_symmetry_cell_setting orthorhombic
_symmetry_space_group_name_Hall 'P 2c -2ac'
_symmetry_space_group_name_H-M 'P c a 21'
_atom_sites_solution_hydrogens geom
_atom_sites_solution_primary direct
_atom_sites_solution_secondary difmap
_audit_creation_method SHELXL-97
_cell_angle_alpha 90
_cell_angle_beta 90
_cell_angle_gamma 90
_cell_formula_units_Z 4
_cell_length_a 15.7767(10)
_cell_length_b 14.3048(10)
_cell_length_c 24.0147(16)
_cell_measurement_reflns_used 818
_cell_measurement_temperature 90.0(5)
_cell_measurement_theta_max 44.6
_cell_measurement_theta_min 3.0
_cell_volume 5419.7(6)
_computing_cell_refinement 'Bruker (2006) Apex-II '
_computing_data_collection 'Bruker (2006) Apex-II'
_computing_data_reduction 'Bruker (2006) Apex-II '
_computing_molecular_graphics 'ORTEP-3 for Windows (Farrugia, 1997)'
_computing_publication_material 'Bruker SHELXTL (Sheldrick, 2008)'
_computing_structure_refinement 'SHELXL-97 (Sheldrick, 2008)'
_computing_structure_solution 'SHELXS-97 (Sheldrick, 2008)'
_diffrn_ambient_temperature 90.0(5)
_diffrn_measured_fraction_theta_full 0.999
_diffrn_measured_fraction_theta_max 0.999
_diffrn_measurement_device_type 'Bruker APEX-II CCD'
_diffrn_measurement_method '\f and \w scans'
_diffrn_radiation_monochromator graphite
_diffrn_radiation_source 'fine-focus sealed tube'
_diffrn_radiation_type CuK\a
_diffrn_radiation_wavelength 1.54178
_diffrn_reflns_av_R_equivalents 0.2387
_diffrn_reflns_av_sigmaI/netI 0.1178
_diffrn_reflns_limit_h_max 17
_diffrn_reflns_limit_h_min -17
_diffrn_reflns_limit_k_max 15
_diffrn_reflns_limit_k_min -15
_diffrn_reflns_limit_l_max 25
_diffrn_reflns_limit_l_min -26
_diffrn_reflns_number 33145
_diffrn_reflns_theta_full 59.07
_diffrn_reflns_theta_max 59.07
_diffrn_reflns_theta_min 3.09
_exptl_absorpt_coefficient_mu 0.614
_exptl_absorpt_correction_T_max 0.988
_exptl_absorpt_correction_T_min 0.837
_exptl_absorpt_correction_type multi-scan
_exptl_absorpt_process_details 'SADABS (Sheldrick, 2002)'
_exptl_crystal_colour red
_exptl_crystal_density_diffrn 1.415
_exptl_crystal_density_method 'not measured'
_exptl_crystal_description needle
_exptl_crystal_F_000 2398
_exptl_crystal_size_max 0.30
_exptl_crystal_size_mid 0.06
_exptl_crystal_size_min 0.02
_platon_squeeze_details
;
The 351 electrons per unit cell removed by SQUEEZE correspond closely
to seven toluene molecules per cell, or 1.75 per main molecule. This solvent
is included in the formula, density, etc., but is not included in the model.
;
_refine_diff_density_max 0.176
_refine_diff_density_min -0.214
_refine_diff_density_rms 0.039
_refine_ls_extinction_method none
_refine_ls_goodness_of_fit_ref 0.955
_refine_ls_hydrogen_treatment constr
_refine_ls_matrix_type full
_refine_ls_number_parameters 721
_refine_ls_number_reflns 4010
_refine_ls_number_restraints 1
_refine_ls_restrained_S_all 0.955
_refine_ls_R_factor_all 0.0824
_refine_ls_R_factor_gt 0.0553
_refine_ls_shift/su_max 0.000
_refine_ls_shift/su_mean 0.000
_refine_ls_structure_factor_coef Fsqd
_refine_ls_weighting_details 'calc w=1/[\s^2^(Fo^2^)+(0.0197P)^2^] where P=(Fo^2^+2Fc^2^)/3'
_refine_ls_weighting_scheme calc
_refine_ls_wR_factor_gt 0.1065
_refine_ls_wR_factor_ref 0.1168
_reflns_number_gt 2866
_reflns_number_total 4010
_reflns_threshold_expression I>2\s(I)
_cod_data_source_file ol302274j_si_003.cif
_cod_data_source_block Sygula36
_cod_depositor_comments
;
The following automatic conversions were performed:

'_symmetry_cell_setting' value 'Orthorhombic' changed to
'orthorhombic' according to
/home/saulius/struct/CIF-dictionaries/cif_core.dic dictionary named
'cif_core.dic' version 2.4.2 from 2011-04-26.

Automatic conversion script
Id: cif_fix_values 1891 2012-01-12 08:04:46Z andrius 
;
_cod_original_sg_symbol_Hall ' P 2c -2ac '
_cod_original_sg_symbol_H-M 'P c a 21 '
_cod_database_code 1508667

loop_
_symmetry_equiv_pos_as_xyz
'x, y, z'
'-x, -y, z+1/2'
'x+1/2, -y, z'
'-x+1/2, y, z+1/2'

loop_
_atom_site_label
_atom_site_type_symbol
_atom_site_fract_x
_atom_site_fract_y
_atom_site_fract_z
_atom_site_U_iso_or_equiv
_atom_site_adp_type
_atom_site_occupancy
_atom_site_symmetry_multiplicity
_atom_site_calc_flag
_atom_site_refinement_flags
C1 C 0.2814(4) 0.1410(4) 0.5033(3) 0.0461(17) Uani 1 1 d .
C2 C 0.2173(3) 0.2072(3) 0.5292(3) 0.0397(15) Uani 1 1 d .
C3 C 0.2528(3) 0.2915(4) 0.5429(3) 0.0394(15) Uani 1 1 d .
C4 C 0.3466(4) 0.3046(4) 0.5223(3) 0.0506(18) Uani 1 1 d .
C5 C 0.3961(4) 0.2229(4) 0.5516(3) 0.0426(16) Uani 1 1 d .
C6 C 0.3607(4) 0.1418(4) 0.5349(3) 0.0429(15) Uani 1 1 d .
C7 C 0.3056(4) 0.1902(4) 0.4473(3) 0.0440(16) Uani 1 1 d .
C8 C 0.3406(3) 0.2769(4) 0.4568(3) 0.0412(15) Uani 1 1 d .
C9 C 0.3585(4) 0.3396(4) 0.4110(3) 0.0434(15) Uani 1 1 d .
C10 C 0.3494(3) 0.2983(4) 0.3597(3) 0.0381(15) Uani 1 1 d .
C11 C 0.3129(4) 0.2094(4) 0.3502(3) 0.0468(18) Uani 1 1 d .
C12 C 0.2831(4) 0.1539(4) 0.3929(3) 0.0455(17) Uani 1 1 d .
C13 C 0.2215(4) 0.0836(4) 0.3767(3) 0.0485(17) Uani 1 1 d .
H13 H 0.2045 0.0377 0.4031 0.058 Uiso 1 1 calc R
C14 C 0.1877(4) 0.0820(4) 0.3244(3) 0.0511(18) Uani 1 1 d .
H14 H 0.1482 0.0343 0.3153 0.061 Uiso 1 1 calc R
C15 C 0.2094(4) 0.1496(4) 0.2826(3) 0.0485(17) Uani 1 1 d .
C16 C 0.1639(4) 0.1769(4) 0.2339(3) 0.0542(18) Uani 1 1 d .
H16 H 0.1227 0.1359 0.2185 0.065 Uiso 1 1 calc R
C17 C 0.1789(4) 0.2619(5) 0.2091(3) 0.0554(18) Uani 1 1 d .
H17 H 0.1481 0.2776 0.1764 0.067 Uiso 1 1 calc R
C18 C 0.2403(4) 0.3290(4) 0.2310(3) 0.0501(16) Uani 1 1 d .
C19 C 0.2924(4) 0.2946(4) 0.2714(3) 0.0436(16) Uani 1 1 d .
C20 C 0.2777(4) 0.2059(4) 0.2963(3) 0.0437(16) Uani 1 1 d .
C21 C 0.2454(4) 0.4275(5) 0.2234(3) 0.0566(18) Uani 1 1 d .
H21 H 0.2178 0.4554 0.1924 0.068 Uiso 1 1 calc R
C22 C 0.2892(4) 0.4828(5) 0.2597(3) 0.0514(17) Uani 1 1 d .
H22 H 0.2898 0.5485 0.2538 0.062 Uiso 1 1 calc R
C23 C 0.3348(4) 0.4446(4) 0.3071(3) 0.0497(17) Uani 1 1 d .
C24 C 0.3369(4) 0.3493(4) 0.3092(3) 0.0434(15) Uani 1 1 d .
C25 C 0.3603(4) 0.4899(4) 0.3588(3) 0.0482(17) Uani 1 1 d .
H25 H 0.3702 0.5554 0.3588 0.058 Uiso 1 1 calc R
C26 C 0.3704(4) 0.4414(4) 0.4068(3) 0.0507(17) Uani 1 1 d .
H26 H 0.3860 0.4748 0.4394 0.061 Uiso 1 1 calc R
C27 C 0.4595(4) 0.2143(4) 0.5929(3) 0.0440(16) Uani 1 1 d .
H27 H 0.4881 0.2684 0.6060 0.053 Uiso 1 1 calc R
C28 C 0.4804(4) 0.1259(5) 0.6149(3) 0.0568(18) Uani 1 1 d .
H28 H 0.5233 0.1218 0.6425 0.068 Uiso 1 1 calc R
C29 C 0.4388(5) 0.0413(4) 0.5967(3) 0.061(2) Uani 1 1 d .
C30 C 0.4371(4) -0.0507(5) 0.6196(3) 0.062(2) Uani 1 1 d .
H30 H 0.4794 -0.0684 0.6457 0.075 Uiso 1 1 calc R
C31 C 0.3757(5) -0.1144(5) 0.6048(3) 0.067(2) Uani 1 1 d .
H31 H 0.3782 -0.1755 0.6201 0.081 Uiso 1 1 calc R
C32 C 0.3087(4) -0.0920(4) 0.5674(3) 0.0564(19) Uani 1 1 d .
C33 C 0.3185(4) -0.0087(4) 0.5390(3) 0.0495(17) Uani 1 1 d .
C34 C 0.3822(4) 0.0552(4) 0.5546(3) 0.0444(16) Uani 1 1 d .
C35 C 0.2546(4) 0.0402(4) 0.5102(3) 0.0464(16) Uani 1 1 d .
C36 C 0.1733(4) 0.0105(4) 0.5157(3) 0.0453(16) Uani 1 1 d .
C37 C 0.1617(4) -0.0808(4) 0.5382(3) 0.0572(18) Uani 1 1 d .
H37 H 0.1064 -0.1071 0.5374 0.069 Uiso 1 1 calc R
C38 C 0.2276(5) -0.1341(4) 0.5617(4) 0.067(2) Uani 1 1 d .
H38 H 0.2181 -0.1966 0.5734 0.081 Uiso 1 1 calc R
C39 C 0.1080(4) 0.0828(4) 0.5164(3) 0.0438(15) Uani 1 1 d .
H39 H 0.0503 0.0666 0.5107 0.053 Uiso 1 1 calc R
C40 C 0.1302(4) 0.1734(4) 0.5251(3) 0.0398(15) Uani 1 1 d .
H40 H 0.0859 0.2179 0.5289 0.048 Uiso 1 1 calc R
C41 C 0.2108(4) 0.3689(4) 0.5727(2) 0.0368(14) Uani 1 1 d .
C42 C 0.2493(4) 0.4580(4) 0.5707(3) 0.0447(16) Uani 1 1 d .
C43 C 0.3315(4) 0.4745(4) 0.5434(3) 0.0413(16) Uani 1 1 d .
C44 C 0.3851(3) 0.3984(4) 0.5303(3) 0.0428(16) Uani 1 1 d .
C45 C 0.4732(4) 0.4119(4) 0.5133(3) 0.0459(16) Uani 1 1 d .
C46 C 0.5269(4) 0.3466(4) 0.4861(3) 0.0472(16) Uani 1 1 d .
H46 H 0.5156 0.2817 0.4900 0.057 Uiso 1 1 calc R
C47 C 0.5953(4) 0.3745(4) 0.4539(3) 0.0546(18) Uani 1 1 d .
H47 H 0.6308 0.3286 0.4373 0.065 Uiso 1 1 calc R
C48 C 0.6133(4) 0.4725(4) 0.4450(3) 0.0516(18) Uani 1 1 d .
C49 C 0.5686(4) 0.5328(5) 0.4768(3) 0.0504(18) Uani 1 1 d .
C50 C 0.4986(4) 0.5012(4) 0.5123(3) 0.0446(15) Uani 1 1 d .
C51 C 0.4437(4) 0.5786(4) 0.5169(3) 0.0416(15) Uani 1 1 d .
C52 C 0.3586(4) 0.5691(4) 0.5275(3) 0.0444(16) Uani 1 1 d .
C53 C 0.3045(4) 0.6453(4) 0.5089(3) 0.0466(16) Uani 1 1 d .
H53 H 0.2458 0.6450 0.5176 0.056 Uiso 1 1 calc R
C54 C 0.3394(4) 0.7191(4) 0.4782(3) 0.0483(16) Uani 1 1 d .
H54 H 0.3033 0.7686 0.4667 0.058 Uiso 1 1 calc R
C55 C 0.4260(4) 0.7232(4) 0.4636(3) 0.0501(17) Uani 1 1 d .
C56 C 0.4766(4) 0.6548(4) 0.4860(3) 0.0469(16) Uani 1 1 d .
C57 C 0.5544(4) 0.6249(4) 0.4626(3) 0.0526(19) Uani 1 1 d .
C58 C 0.5870(5) 0.6644(5) 0.4140(3) 0.0586(19) Uani 1 1 d .
C59 C 0.6448(4) 0.6085(5) 0.3854(3) 0.060(2) Uani 1 1 d .
H59 H 0.6761 0.6350 0.3556 0.072 Uiso 1 1 calc R
C60 C 0.6581(4) 0.5155(5) 0.3992(3) 0.061(2) Uani 1 1 d .
H60 H 0.6973 0.4795 0.3781 0.073 Uiso 1 1 calc R
C61 C 0.5441(5) 0.7472(5) 0.3966(3) 0.065(2) Uani 1 1 d .
H61 H 0.5696 0.7847 0.3685 0.078 Uiso 1 1 calc R
C62 C 0.4665(5) 0.7757(4) 0.4188(3) 0.058(2) Uani 1 1 d .
H62 H 0.4397 0.8301 0.4046 0.069 Uiso 1 1 calc R
C63 C 0.1364(4) 0.3518(4) 0.6054(3) 0.0401(15) Uani 1 1 d .
C64 C 0.1082(4) 0.2677(4) 0.6344(3) 0.0462(16) Uani 1 1 d .
H64 H 0.1340 0.2096 0.6253 0.055 Uiso 1 1 calc R
C65 C 0.0450(4) 0.2694(4) 0.6747(3) 0.0465(16) Uani 1 1 d .
H65 H 0.0277 0.2125 0.6916 0.056 Uiso 1 1 calc R
C66 C 0.0054(4) 0.3547(5) 0.6914(3) 0.0517(18) Uani 1 1 d .
C67 C 0.0275(4) 0.4319(4) 0.6607(3) 0.0512(18) Uani 1 1 d .
C68 C 0.0912(4) 0.4306(4) 0.6195(3) 0.0426(16) Uani 1 1 d .
C69 C -0.0412(4) 0.3727(5) 0.7437(3) 0.066(2) Uani 1 1 d .
H69 H -0.0674 0.3233 0.7637 0.080 Uiso 1 1 calc R
C70 C -0.0455(4) 0.4656(6) 0.7629(3) 0.066(2) Uani 1 1 d .
H70 H -0.0742 0.4774 0.7969 0.079 Uiso 1 1 calc R
C71 C -0.0088(4) 0.5433(5) 0.7339(4) 0.066(2) Uani 1 1 d .
C72 C 0.0156(5) 0.6321(5) 0.7563(3) 0.060(2) Uani 1 1 d .
H72 H -0.0119 0.6548 0.7889 0.072 Uiso 1 1 calc R
C73 C 0.0772(5) 0.6848(5) 0.7321(4) 0.0613(19) Uani 1 1 d .
H73 H 0.0924 0.7429 0.7484 0.074 Uiso 1 1 calc R
C74 C 0.1205(4) 0.6541(4) 0.6816(3) 0.0526(18) Uani 1 1 d .
C75 C 0.0828(4) 0.5773(4) 0.6556(3) 0.0524(18) Uani 1 1 d .
C76 C 0.0194(4) 0.5227(5) 0.6816(3) 0.0501(18) Uani 1 1 d .
C77 C 0.1272(4) 0.5210(4) 0.6175(3) 0.0417(16) Uani 1 1 d .
C78 C 0.2091(4) 0.5360(4) 0.6009(3) 0.0413(15) Uani 1 1 d .
C79 C 0.2470(4) 0.6187(3) 0.6255(3) 0.0473(16) Uani 1 1 d .
H79 H 0.3037 0.6345 0.6160 0.057 Uiso 1 1 calc R
C80 C 0.2035(4) 0.6753(4) 0.6622(3) 0.0486(17) Uani 1 1 d .
H80 H 0.2301 0.7307 0.6752 0.058 Uiso 1 1 calc R

loop_
_atom_site_aniso_label
_atom_site_aniso_U_11
_atom_site_aniso_U_22
_atom_site_aniso_U_33
_atom_site_aniso_U_23
_atom_site_aniso_U_13
_atom_site_aniso_U_12
C1 0.061(4) 0.023(3) 0.055(5) -0.003(3) -0.002(3) -0.004(3)
C2 0.064(4) 0.020(3) 0.036(4) 0.000(3) -0.001(3) -0.003(2)
C3 0.042(3) 0.032(3) 0.044(4) 0.004(3) 0.001(3) 0.009(2)
C4 0.052(4) 0.028(3) 0.072(6) 0.001(3) 0.001(4) 0.002(2)
C5 0.046(3) 0.030(3) 0.052(5) 0.004(3) 0.005(3) 0.009(3)
C6 0.057(4) 0.026(3) 0.046(4) -0.001(3) 0.005(3) 0.001(2)
C7 0.050(4) 0.037(3) 0.046(5) 0.003(3) -0.002(3) 0.007(3)
C8 0.049(3) 0.026(3) 0.049(5) -0.001(3) 0.004(3) 0.006(2)
C9 0.051(4) 0.045(4) 0.034(4) -0.003(3) 0.002(3) 0.001(3)
C10 0.039(3) 0.029(3) 0.046(5) 0.002(3) -0.001(3) 0.000(2)
C11 0.049(4) 0.033(3) 0.058(6) -0.009(3) 0.016(4) 0.012(3)
C12 0.057(4) 0.023(3) 0.056(5) -0.003(3) 0.013(3) 0.011(3)
C13 0.055(4) 0.030(3) 0.060(5) -0.010(3) 0.006(4) -0.003(3)
C14 0.060(4) 0.030(3) 0.064(6) -0.012(3) 0.000(4) -0.009(3)
C15 0.045(3) 0.048(4) 0.052(5) -0.015(3) -0.008(3) 0.005(3)
C16 0.063(4) 0.049(4) 0.050(5) -0.013(3) -0.005(4) -0.005(3)
C17 0.057(4) 0.067(5) 0.042(5) -0.009(4) 0.005(4) 0.003(3)
C18 0.051(4) 0.056(4) 0.044(5) -0.008(3) 0.006(4) 0.004(3)
C19 0.047(3) 0.054(4) 0.030(4) -0.010(3) 0.007(3) 0.001(3)
C20 0.052(4) 0.032(3) 0.048(5) -0.003(3) 0.000(3) 0.002(3)
C21 0.062(4) 0.063(4) 0.045(5) 0.006(3) 0.006(4) -0.006(3)
C22 0.058(4) 0.051(4) 0.045(5) 0.006(4) 0.008(4) -0.014(3)
C23 0.049(4) 0.058(4) 0.042(5) 0.006(3) 0.012(3) -0.004(3)
C24 0.050(4) 0.047(4) 0.033(4) 0.003(3) 0.012(3) 0.000(3)
C25 0.053(4) 0.045(4) 0.047(5) 0.013(4) 0.014(3) -0.007(3)
C26 0.050(4) 0.043(4) 0.059(5) 0.000(3) -0.007(3) -0.002(3)
C27 0.053(4) 0.031(3) 0.047(5) 0.000(3) 0.009(3) 0.007(3)
C28 0.048(3) 0.064(5) 0.058(5) -0.003(4) 0.010(4) 0.013(3)
C29 0.072(5) 0.047(4) 0.064(6) 0.014(4) 0.015(4) 0.020(3)
C30 0.062(4) 0.051(4) 0.074(6) 0.013(4) -0.004(4) 0.024(3)
C31 0.089(5) 0.036(4) 0.077(6) 0.016(4) 0.002(5) 0.018(4)
C32 0.067(4) 0.028(3) 0.074(6) -0.002(3) 0.014(4) 0.016(3)
C33 0.064(4) 0.027(3) 0.058(5) 0.007(3) 0.001(4) 0.012(3)
C34 0.052(4) 0.032(3) 0.050(5) -0.004(3) 0.000(4) 0.003(3)
C35 0.059(4) 0.025(3) 0.054(5) -0.004(3) 0.013(3) -0.006(3)
C36 0.064(4) 0.023(3) 0.048(5) -0.004(3) 0.013(3) 0.004(3)
C37 0.067(4) 0.045(4) 0.060(5) -0.011(3) 0.009(4) -0.003(3)
C38 0.083(5) 0.028(3) 0.092(6) 0.006(3) 0.018(4) 0.006(3)
C39 0.063(4) 0.030(3) 0.039(4) 0.002(3) 0.005(3) -0.010(3)
C40 0.057(3) 0.028(3) 0.035(4) 0.000(3) 0.007(3) -0.002(2)
C41 0.053(4) 0.026(3) 0.031(4) -0.004(2) 0.003(3) 0.002(2)
C42 0.052(4) 0.033(3) 0.049(4) 0.003(3) -0.005(3) 0.007(3)
C43 0.051(4) 0.026(3) 0.047(4) 0.010(3) 0.006(3) 0.004(2)
C44 0.047(4) 0.038(3) 0.043(5) -0.001(3) 0.004(3) -0.001(2)
C45 0.044(4) 0.051(4) 0.043(4) -0.012(3) -0.007(3) -0.002(3)
C46 0.050(4) 0.044(4) 0.048(5) -0.007(3) -0.006(4) 0.002(3)
C47 0.050(4) 0.051(4) 0.063(5) -0.006(3) 0.001(4) 0.010(3)
C48 0.040(3) 0.059(4) 0.056(5) 0.000(4) -0.004(4) -0.010(3)
C49 0.043(4) 0.057(4) 0.052(5) -0.012(4) -0.021(4) -0.007(3)
C50 0.051(4) 0.037(3) 0.046(4) 0.001(3) -0.007(3) -0.003(3)
C51 0.051(4) 0.040(3) 0.034(4) -0.003(3) 0.001(3) -0.014(3)
C52 0.060(4) 0.032(3) 0.042(4) -0.005(3) -0.013(3) 0.001(3)
C53 0.069(4) 0.024(3) 0.048(4) -0.006(3) -0.008(3) 0.003(3)
C54 0.073(4) 0.017(3) 0.055(5) 0.005(3) -0.005(4) 0.001(3)
C55 0.072(5) 0.044(4) 0.034(4) 0.001(3) -0.006(3) -0.021(3)
C56 0.053(4) 0.044(4) 0.043(4) 0.003(3) -0.010(3) -0.011(3)
C57 0.052(4) 0.052(4) 0.054(5) -0.013(4) -0.005(4) -0.024(3)
C58 0.070(5) 0.056(4) 0.050(5) -0.009(4) -0.015(4) -0.008(4)
C59 0.054(4) 0.066(5) 0.060(5) -0.008(4) 0.004(4) -0.028(3)
C60 0.040(4) 0.084(5) 0.059(6) -0.010(4) 0.011(4) -0.015(3)
C61 0.064(5) 0.058(5) 0.072(6) 0.002(4) -0.006(4) -0.026(4)
C62 0.089(6) 0.042(4) 0.043(5) -0.004(3) -0.020(4) -0.016(3)
C63 0.044(3) 0.042(3) 0.034(4) 0.005(3) -0.008(3) -0.008(3)
C64 0.056(4) 0.035(3) 0.047(5) -0.005(3) 0.003(4) -0.006(3)
C65 0.050(4) 0.043(4) 0.047(5) -0.012(3) 0.002(3) -0.009(3)
C66 0.032(3) 0.071(5) 0.051(5) -0.006(4) 0.006(3) -0.005(3)
C67 0.036(3) 0.060(4) 0.057(5) -0.008(4) -0.003(3) -0.002(3)
C68 0.056(4) 0.033(3) 0.039(4) -0.003(3) -0.010(3) 0.003(3)
C69 0.055(4) 0.072(5) 0.073(6) -0.009(4) 0.008(4) -0.011(3)
C70 0.063(5) 0.087(6) 0.047(5) -0.011(4) 0.005(4) 0.004(4)
C71 0.047(4) 0.085(6) 0.067(6) -0.001(5) 0.001(4) 0.026(4)
C72 0.075(5) 0.054(4) 0.051(5) -0.013(4) 0.000(4) 0.038(4)
C73 0.074(5) 0.042(4) 0.068(6) -0.007(4) -0.006(4) 0.011(3)
C74 0.073(5) 0.035(3) 0.050(5) 0.006(3) 0.002(4) 0.019(3)
C75 0.061(4) 0.034(3) 0.062(5) -0.004(3) -0.007(4) 0.019(3)
C76 0.046(4) 0.060(4) 0.044(5) -0.003(3) 0.005(4) 0.026(3)
C77 0.051(4) 0.030(3) 0.043(4) 0.000(3) -0.012(3) 0.020(3)
C78 0.054(4) 0.030(3) 0.040(4) 0.006(3) -0.012(3) 0.005(2)
C79 0.073(4) 0.021(3) 0.047(4) -0.001(3) 0.000(3) -0.003(3)
C80 0.076(5) 0.025(3) 0.045(4) 0.002(3) 0.000(4) 0.013(3)

loop_
_atom_type_symbol
_atom_type_description
_atom_type_scat_dispersion_real
_atom_type_scat_dispersion_imag
_atom_type_scat_source
C C 0.0181 0.0091 'International Tables Vol C Tables 4.2.6.8 and 6.1.1.4'
H H 0.0000 0.0000 'International Tables Vol C Tables 4.2.6.8 and 6.1.1.4'

loop_
_geom_angle_atom_site_label_1
_geom_angle_atom_site_label_2
_geom_angle_atom_site_label_3
_geom_angle
C6 C1 C35 100.9(5)
C6 C1 C2 110.6(5)
C35 C1 C2 111.3(5)
C6 C1 C7 103.5(5)
C35 C1 C7 126.2(5)
C2 C1 C7 103.6(4)
C3 C2 C40 133.9(5)
C3 C2 C1 111.9(5)
C40 C2 C1 113.1(5)
C2 C3 C41 126.3(5)
C2 C3 C4 114.5(5)
C41 C3 C4 119.1(5)
C44 C4 C3 116.9(5)
C44 C4 C5 114.3(5)
C3 C4 C5 103.8(5)
C44 C4 C8 111.6(5)
C3 C4 C8 102.7(5)
C5 C4 C8 106.3(5)
C6 C5 C27 115.3(5)
C6 C5 C4 107.5(5)
C27 C5 C4 136.9(5)
C5 C6 C34 124.9(6)
C5 C6 C1 121.0(5)
C34 C6 C1 112.6(5)
C8 C7 C12 124.7(6)
C8 C7 C1 111.2(5)
C12 C7 C1 123.7(5)
C7 C8 C9 120.8(6)
C7 C8 C4 113.7(5)
C9 C8 C4 125.0(5)
C10 C9 C8 113.3(5)
C10 C9 C26 112.1(6)
C8 C9 C26 133.7(6)
C9 C10 C11 125.1(6)
C9 C10 C24 123.8(5)
C11 C10 C24 105.4(6)
C12 C11 C20 121.9(6)
C12 C11 C10 122.3(6)
C20 C11 C10 110.0(6)
C11 C12 C7 112.4(5)
C11 C12 C13 115.3(6)
C7 C12 C13 130.7(6)
C14 C13 C12 121.2(6)
C14 C13 H13 119.4
C12 C13 H13 119.4
C13 C14 C15 122.6(6)
C13 C14 H14 118.7
C15 C14 H14 118.7
C20 C15 C16 115.2(6)
C20 C15 C14 114.3(6)
C16 C15 C14 129.6(6)
C17 C16 C15 120.7(6)
C17 C16 H16 119.6
C15 C16 H16 119.6
C16 C17 C18 122.6(7)
C16 C17 H17 118.7
C18 C17 H17 118.7
C19 C18 C21 114.5(6)
C19 C18 C17 114.7(6)
C21 C18 C17 129.9(7)
C18 C19 C24 124.5(6)
C18 C19 C20 121.6(6)
C24 C19 C20 108.1(6)
C15 C20 C11 123.0(6)
C15 C20 C19 123.1(6)
C11 C20 C19 106.9(5)
C22 C21 C18 121.4(7)
C22 C21 H21 119.3
C18 C21 H21 119.3
C21 C22 C23 122.2(6)
C21 C22 H22 118.9
C23 C22 H22 118.9
C24 C23 C22 114.7(6)
C24 C23 C25 113.9(6)
C22 C23 C25 129.5(6)
C23 C24 C19 121.7(6)
C23 C24 C10 123.1(6)
C19 C24 C10 109.7(5)
C26 C25 C23 122.0(6)
C26 C25 H25 119.0
C23 C25 H25 119.0
C25 C26 C9 123.4(6)
C25 C26 H26 118.3
C9 C26 H26 118.3
C28 C27 C5 120.4(6)
C28 C27 H27 119.8
C5 C27 H27 119.8
C27 C28 C29 122.2(7)
C27 C28 H28 118.9
C29 C28 H28 118.9
C34 C29 C30 114.1(7)
C34 C29 C28 113.5(6)
C30 C29 C28 131.7(8)
C31 C30 C29 121.7(7)
C31 C30 H30 119.2
C29 C30 H30 119.2
C30 C31 C32 122.4(6)
C30 C31 H31 118.8
C32 C31 H31 118.8
C33 C32 C38 114.7(6)
C33 C32 C31 115.0(6)
C38 C32 C31 129.4(7)
C32 C33 C35 126.2(6)
C32 C33 C34 120.5(6)
C35 C33 C34 108.6(5)
C29 C34 C6 123.5(6)
C29 C34 C33 124.7(6)
C6 C34 C33 108.6(6)
C36 C35 C33 118.2(6)
C36 C35 C1 125.0(5)
C33 C35 C1 109.1(5)
C35 C36 C37 116.4(5)
C35 C36 C39 116.5(5)
C37 C36 C39 123.7(5)
C38 C37 C36 123.6(6)
C38 C37 H37 118.2
C36 C37 H37 118.2
C37 C38 C32 118.4(6)
C37 C38 H38 120.8
C32 C38 H38 120.8
C40 C39 C36 119.7(6)
C40 C39 H39 120.1
C36 C39 H39 120.1
C39 C40 C2 124.7(5)
C39 C40 H40 117.7
C2 C40 H40 117.7
C42 C41 C63 121.7(5)
C42 C41 C3 117.8(5)
C63 C41 C3 120.4(5)
C41 C42 C43 122.6(5)
C41 C42 C78 118.7(5)
C43 C42 C78 118.5(5)
C44 C43 C52 118.4(5)
C44 C43 C42 120.2(5)
C52 C43 C42 121.3(5)
C43 C44 C45 122.0(5)
C43 C44 C4 118.7(5)
C45 C44 C4 118.2(5)
C50 C45 C46 116.1(6)
C50 C45 C44 114.5(5)
C46 C45 C44 127.5(5)
C47 C46 C45 122.2(6)
C47 C46 H46 118.9
C45 C46 H46 118.9
C46 C47 C48 120.9(6)
C46 C47 H47 119.5
C48 C47 H47 119.5
C49 C48 C60 114.5(6)
C49 C48 C47 115.7(6)
C60 C48 C47 128.3(7)
C48 C49 C57 123.7(7)
C48 C49 C50 121.7(6)
C57 C49 C50 108.4(6)
C45 C50 C51 124.3(6)
C45 C50 C49 122.0(6)
C51 C50 C49 105.5(5)
C52 C51 C50 122.4(5)
C52 C51 C56 122.2(6)
C50 C51 C56 109.7(5)
C51 C52 C53 116.2(5)
C51 C52 C43 115.1(5)
C53 C52 C43 126.8(5)
C54 C53 C52 119.8(6)
C54 C53 H53 120.1
C52 C53 H53 120.1
C53 C54 C55 122.9(5)
C53 C54 H54 118.6
C55 C54 H54 118.6
C56 C55 C54 115.8(6)
C56 C55 C62 113.6(6)
C54 C55 C62 129.0(6)
C55 C56 C57 124.3(6)
C55 C56 C51 122.7(6)
C57 C56 C51 107.1(6)
C49 C57 C58 122.3(7)
C49 C57 C56 109.3(6)
C58 C57 C56 121.9(7)
C59 C58 C57 114.9(7)
C59 C58 C61 130.0(8)
C57 C58 C61 114.0(7)
C60 C59 C58 122.2(7)
C60 C59 H59 118.9
C58 C59 H59 118.9
C59 C60 C48 121.0(6)
C59 C60 H60 119.5
C48 C60 H60 119.5
C62 C61 C58 123.0(7)
C62 C61 H61 118.5
C58 C61 H61 118.5
C61 C62 C55 121.1(7)
C61 C62 H62 119.5
C55 C62 H62 119.5
C68 C63 C41 114.8(5)
C68 C63 C64 113.6(6)
C41 C63 C64 130.6(5)
C65 C64 C63 122.4(6)
C65 C64 H64 118.8
C63 C64 H64 118.8
C64 C65 C66 121.6(6)
C64 C65 H65 119.2
C66 C65 H65 119.2
C67 C66 C65 115.2(6)
C67 C66 C69 116.2(6)
C65 C66 C69 127.2(7)
C66 C67 C76 122.1(7)
C66 C67 C68 123.1(6)
C76 C67 C68 109.2(6)
C63 C68 C67 123.6(6)
C63 C68 C77 122.2(6)
C67 C68 C77 107.3(5)
C70 C69 C66 117.8(7)
C70 C69 H69 121.1
C66 C69 H69 121.1
C69 C70 C71 123.6(7)
C69 C70 H70 118.2
C71 C70 H70 118.2
C76 C71 C72 116.7(7)
C76 C71 C70 114.3(7)
C72 C71 C70 127.9(8)
C73 C72 C71 121.5(7)
C73 C72 H72 119.3
C71 C72 H72 119.3
C72 C73 C74 121.5(7)
C72 C73 H73 119.2
C74 C73 H73 119.2
C75 C74 C80 114.4(6)
C75 C74 C73 114.2(7)
C80 C74 C73 129.6(6)
C74 C75 C77 122.0(6)
C74 C75 C76 122.5(7)
C77 C75 C76 108.8(5)
C71 C76 C67 124.1(7)
C71 C76 C75 121.2(7)
C67 C76 C75 106.9(6)
C78 C77 C75 124.7(6)
C78 C77 C68 122.2(5)
C75 C77 C68 107.6(6)
C77 C78 C79 113.5(5)
C77 C78 C42 115.6(5)
C79 C78 C42 129.7(6)
C80 C79 C78 122.2(6)
C80 C79 H79 118.9
C78 C79 H79 118.9
C79 C80 C74 122.8(6)
C79 C80 H80 118.6
C74 C80 H80 118.6

loop_
_geom_bond_atom_site_label_1
_geom_bond_atom_site_label_2
_geom_bond_distance
C1 C6 1.462(9)
C1 C35 1.512(8)
C1 C2 1.520(8)
C1 C7 1.564(9)
C2 C3 1.370(7)
C2 C40 1.460(8)
C3 C41 1.475(8)
C3 C4 1.571(8)
C4 C44 1.486(8)
C4 C5 1.571(8)
C4 C8 1.626(10)
C5 C6 1.349(8)
C5 C27 1.415(9)
C6 C34 1.369(8)
C7 C8 1.377(8)
C7 C12 1.450(9)
C8 C9 1.446(9)
C9 C10 1.373(9)
C9 C26 1.472(8)
C10 C11 1.415(8)
C10 C24 1.429(9)
C11 C12 1.380(9)
C11 C20 1.408(9)
C12 C13 1.451(9)
C13 C14 1.366(10)
C13 H13 0.9500
C14 C15 1.435(10)
C14 H14 0.9500
C15 C20 1.384(9)
C15 C16 1.427(10)
C16 C17 1.375(10)
C16 H16 0.9500
C17 C18 1.462(10)
C17 H17 0.9500
C18 C19 1.363(9)
C18 C21 1.423(9)
C19 C24 1.390(9)
C19 C20 1.421(8)
C21 C22 1.365(10)
C21 H21 0.9500
C22 C23 1.453(9)
C22 H22 0.9500
C23 C24 1.365(9)
C23 C25 1.456(10)
C25 C26 1.355(9)
C25 H25 0.9500
C26 H26 0.9500
C27 C28 1.409(9)
C27 H27 0.9500
C28 C29 1.444(10)
C28 H28 0.9500
C29 C34 1.364(9)
C29 C30 1.425(9)
C30 C31 1.376(10)
C30 H30 0.9500
C31 C32 1.424(10)
C31 H31 0.9500
C32 C33 1.381(9)
C32 C38 1.422(10)
C33 C35 1.408(9)
C33 C34 1.409(9)
C35 C36 1.359(8)
C36 C37 1.426(9)
C36 C39 1.460(8)
C37 C38 1.406(10)
C37 H37 0.9500
C38 H38 0.9500
C39 C40 1.359(7)
C39 H39 0.9500
C40 H40 0.9500
C41 C42 1.413(8)
C41 C63 1.434(8)
C42 C43 1.471(9)
C42 C78 1.475(8)
C43 C44 1.414(8)
C43 C52 1.469(8)
C44 C45 1.461(8)
C45 C50 1.340(8)
C45 C46 1.421(9)
C46 C47 1.386(9)
C46 H46 0.9500
C47 C48 1.447(9)
C47 H47 0.9500
C48 C49 1.351(9)
C48 C60 1.446(10)
C49 C57 1.380(9)
C49 C50 1.466(9)
C50 C51 1.411(9)
C51 C52 1.373(8)
C51 C56 1.417(9)
C52 C53 1.455(8)
C53 C54 1.401(9)
C53 H53 0.9500
C54 C55 1.411(9)
C54 H54 0.9500
C55 C56 1.373(9)
C55 C62 1.458(9)
C56 C57 1.416(9)
C57 C58 1.395(10)
C58 C59 1.393(10)
C58 C61 1.426(10)
C59 C60 1.387(10)
C59 H59 0.9500
C60 H60 0.9500
C61 C62 1.398(10)
C61 H61 0.9500
C62 H62 0.9500
C63 C68 1.376(8)
C63 C64 1.459(8)
C64 C65 1.392(8)
C64 H64 0.9500
C65 C66 1.427(9)
C65 H65 0.9500
C66 C67 1.373(9)
C66 C69 1.478(10)
C67 C76 1.399(9)
C67 C68 1.410(9)
C68 C77 1.413(8)
C69 C70 1.408(10)
C69 H69 0.9500
C70 C71 1.433(11)
C70 H70 0.9500
C71 C76 1.365(10)
C71 C72 1.433(10)
C72 C73 1.361(10)
C72 H72 0.9500
C73 C74 1.459(10)
C73 H73 0.9500
C74 C75 1.395(9)
C74 C80 1.423(9)
C75 C77 1.406(9)
C75 C76 1.414(10)
C77 C78 1.369(8)
C78 C79 1.452(8)
C79 C80 1.380(9)
C79 H79 0.9500
C80 H80 0.9500

loop_
_geom_torsion_atom_site_label_1
_geom_torsion_atom_site_label_2
_geom_torsion_atom_site_label_3
_geom_torsion_atom_site_label_4
_geom_torsion
C6 C1 C2 C3 45.1(7)
C35 C1 C2 C3 156.4(6)
C7 C1 C2 C3 -65.3(6)
C6 C1 C2 C40 -144.8(5)
C35 C1 C2 C40 -33.5(7)
C7 C1 C2 C40 104.8(5)
C40 C2 C3 C41 17.9(11)
C1 C2 C3 C41 -174.8(6)
C40 C2 C3 C4 -160.2(6)
C1 C2 C3 C4 7.1(7)
C2 C3 C4 C44 173.2(6)
C41 C3 C4 C44 -5.0(9)
C2 C3 C4 C5 -59.9(7)
C41 C3 C4 C5 121.9(6)
C2 C3 C4 C8 50.8(6)
C41 C3 C4 C8 -127.5(5)
C44 C4 C5 C6 -172.0(6)
C3 C4 C5 C6 59.5(6)
C8 C4 C5 C6 -48.5(6)
C44 C4 C5 C27 15.3(11)
C3 C4 C5 C27 -113.1(8)
C8 C4 C5 C27 138.9(7)
C27 C5 C6 C34 -0.4(9)
C4 C5 C6 C34 -174.8(6)
C27 C5 C6 C1 164.8(6)
C4 C5 C6 C1 -9.7(8)
C35 C1 C6 C5 -163.2(6)
C2 C1 C6 C5 -45.3(8)
C7 C1 C6 C5 65.1(7)
C35 C1 C6 C34 3.6(7)
C2 C1 C6 C34 121.5(6)
C7 C1 C6 C34 -128.1(5)
C6 C1 C7 C8 -55.1(6)
C35 C1 C7 C8 -169.7(6)
C2 C1 C7 C8 60.5(6)
C6 C1 C7 C12 132.8(5)
C35 C1 C7 C12 18.1(9)
C2 C1 C7 C12 -111.7(6)
C12 C7 C8 C9 -0.6(8)
C1 C7 C8 C9 -172.6(5)
C12 C7 C8 C4 171.7(5)
C1 C7 C8 C4 -0.4(7)
C44 C4 C8 C7 179.8(5)
C3 C4 C8 C7 -54.3(6)
C5 C4 C8 C7 54.5(6)
C44 C4 C8 C9 -8.4(8)
C3 C4 C8 C9 117.6(6)
C5 C4 C8 C9 -133.7(5)
C7 C8 C9 C10 -9.3(8)
C4 C8 C9 C10 179.4(5)
C7 C8 C9 C26 158.5(6)
C4 C8 C9 C26 -12.8(10)
C8 C9 C10 C11 10.3(8)
C26 C9 C10 C11 -160.3(5)
C8 C9 C10 C24 159.5(5)
C26 C9 C10 C24 -11.1(8)
C9 C10 C11 C12 -0.9(9)
C24 C10 C11 C12 -154.7(6)
C9 C10 C11 C20 152.7(6)
C24 C10 C11 C20 -1.1(6)
C20 C11 C12 C7 -159.6(5)
C10 C11 C12 C7 -9.1(8)
C20 C11 C12 C13 8.0(8)
C10 C11 C12 C13 158.5(5)
C8 C7 C12 C11 9.8(8)
C1 C7 C12 C11 -179.1(5)
C8 C7 C12 C13 -155.3(6)
C1 C7 C12 C13 15.8(9)
C11 C12 C13 C14 -8.6(8)
C7 C12 C13 C14 156.2(6)
C12 C13 C14 C15 -0.9(9)
C13 C14 C15 C20 10.7(9)
C13 C14 C15 C16 -158.3(6)
C20 C15 C16 C17 -10.7(9)
C14 C15 C16 C17 158.1(6)
C15 C16 C17 C18 -1.0(10)
C16 C17 C18 C19 11.6(9)
C16 C17 C18 C21 -157.1(7)
C21 C18 C19 C24 10.5(10)
C17 C18 C19 C24 -159.9(6)
C21 C18 C19 C20 160.2(6)
C17 C18 C19 C20 -10.3(9)
C16 C15 C20 C11 159.2(6)
C14 C15 C20 C11 -11.4(8)
C16 C15 C20 C19 12.2(9)
C14 C15 C20 C19 -158.4(6)
C12 C11 C20 C15 2.2(9)
C10 C11 C20 C15 -151.5(6)
C12 C11 C20 C19 153.7(5)
C10 C11 C20 C19 0.0(6)
C18 C19 C20 C15 -1.4(10)
C24 C19 C20 C15 152.6(6)
C18 C19 C20 C11 -152.9(6)
C24 C19 C20 C11 1.1(6)
C19 C18 C21 C22 -9.6(10)
C17 C18 C21 C22 159.1(7)
C18 C21 C22 C23 1.7(10)
C21 C22 C23 C24 5.9(9)
C21 C22 C23 C25 -157.4(7)
C22 C23 C24 C19 -5.2(8)
C25 C23 C24 C19 160.7(6)
C22 C23 C24 C10 -156.2(6)
C25 C23 C24 C10 9.7(8)
C18 C19 C24 C23 -3.2(10)
C20 C19 C24 C23 -156.2(6)
C18 C19 C24 C10 151.3(6)
C20 C19 C24 C10 -1.8(7)
C9 C10 C24 C23 1.6(9)
C11 C10 C24 C23 155.8(5)
C9 C10 C24 C19 -152.5(6)
C11 C10 C24 C19 1.8(6)
C24 C23 C25 C26 -11.0(9)
C22 C23 C25 C26 152.4(6)
C23 C25 C26 C9 1.3(10)
C10 C9 C26 C25 9.6(8)
C8 C9 C26 C25 -158.3(7)
C6 C5 C27 C28 -1.6(8)
C4 C5 C27 C28 170.6(7)
C5 C27 C28 C29 -0.2(9)
C27 C28 C29 C34 3.7(9)
C27 C28 C29 C30 -166.0(7)
C34 C29 C30 C31 -8.0(10)
C28 C29 C30 C31 161.7(7)
C29 C30 C31 C32 -2.1(12)
C30 C31 C32 C33 11.8(10)
C30 C31 C32 C38 -156.6(7)
C38 C32 C33 C35 6.1(10)
C31 C32 C33 C35 -164.0(7)
C38 C32 C33 C34 158.9(6)
C31 C32 C33 C34 -11.2(9)
C30 C29 C34 C6 165.8(6)
C28 C29 C34 C6 -5.8(9)
C30 C29 C34 C33 8.6(9)
C28 C29 C34 C33 -163.0(6)
C5 C6 C34 C29 4.4(10)
C1 C6 C34 C29 -161.8(6)
C5 C6 C34 C33 164.9(6)
C1 C6 C34 C33 -1.3(8)
C32 C33 C34 C29 1.2(10)
C35 C33 C34 C29 158.3(6)
C32 C33 C34 C6 -158.9(6)
C35 C33 C34 C6 -1.8(8)
C32 C33 C35 C36 8.5(10)
C34 C33 C35 C36 -146.9(6)
C32 C33 C35 C1 159.6(7)
C34 C33 C35 C1 4.2(8)
C6 C1 C35 C36 144.1(7)
C2 C1 C35 C36 26.7(9)
C7 C1 C35 C36 -100.0(8)
C6 C1 C35 C33 -4.6(7)
C2 C1 C35 C33 -122.0(6)
C7 C1 C35 C33 111.3(7)
C33 C35 C36 C37 -15.5(9)
C1 C35 C36 C37 -161.6(7)
C33 C35 C36 C39 144.4(6)
C1 C35 C36 C39 -1.7(10)
C35 C36 C37 C38 9.3(10)
C39 C36 C37 C38 -149.0(7)
C36 C37 C38 C32 5.3(11)
C33 C32 C38 C37 -12.4(10)
C31 C32 C38 C37 156.0(7)
C35 C36 C39 C40 -15.8(10)
C37 C36 C39 C40 142.5(7)
C36 C39 C40 C2 5.9(10)
C3 C2 C40 C39 -172.6(7)
C1 C2 C40 C39 20.2(9)
C2 C3 C41 C42 -164.2(6)
C4 C3 C41 C42 13.8(8)
C2 C3 C41 C63 19.8(9)
C4 C3 C41 C63 -162.2(6)
C63 C41 C42 C43 171.9(6)
C3 C41 C42 C43 -4.1(9)
C63 C41 C42 C78 -3.1(9)
C3 C41 C42 C78 -179.1(5)
C41 C42 C43 C44 -15.8(10)
C78 C42 C43 C44 159.1(6)
C41 C42 C43 C52 162.0(6)
C78 C42 C43 C52 -23.0(9)
C52 C43 C44 C45 14.2(9)
C42 C43 C44 C45 -167.9(6)
C52 C43 C44 C4 -153.3(6)
C42 C43 C44 C4 24.6(9)
C3 C4 C44 C43 -14.1(9)
C5 C4 C44 C43 -135.6(6)
C8 C4 C44 C43 103.6(6)
C3 C4 C44 C45 177.9(6)
C5 C4 C44 C45 56.4(8)
C8 C4 C44 C45 -64.3(7)
C43 C44 C45 C50 1.0(9)
C4 C44 C45 C50 168.5(6)
C43 C44 C45 C46 -162.9(7)
C4 C44 C45 C46 4.6(10)
C50 C45 C46 C47 -8.5(9)
C44 C45 C46 C47 155.2(7)
C45 C46 C47 C48 -2.1(10)
C46 C47 C48 C49 10.1(9)
C46 C47 C48 C60 -154.9(7)
C60 C48 C49 C57 10.1(9)
C47 C48 C49 C57 -157.0(6)
C60 C48 C49 C50 159.2(6)
C47 C48 C49 C50 -7.9(9)
C46 C45 C50 C51 154.7(6)
C44 C45 C50 C51 -11.1(10)
C46 C45 C50 C49 10.8(9)
C44 C45 C50 C49 -155.0(6)
C48 C49 C50 C45 -2.7(10)
C57 C49 C50 C45 150.5(6)
C48 C49 C50 C51 -152.4(6)
C57 C49 C50 C51 0.8(7)
C45 C50 C51 C52 5.4(11)
C49 C50 C51 C52 154.2(6)
C45 C50 C51 C56 -148.5(7)
C49 C50 C51 C56 0.2(7)
C50 C51 C52 C53 -155.3(6)
C56 C51 C52 C53 -4.5(9)
C50 C51 C52 C43 10.3(9)
C56 C51 C52 C43 161.1(6)
C44 C43 C52 C51 -19.2(9)
C42 C43 C52 C51 162.9(6)
C44 C43 C52 C53 144.6(6)
C42 C43 C52 C53 -33.4(10)
C51 C52 C53 C54 4.9(9)
C43 C52 C53 C54 -158.8(6)
C52 C53 C54 C55 0.6(10)
C53 C54 C55 C56 -6.3(9)
C53 C54 C55 C62 158.4(7)
C54 C55 C56 C57 156.0(6)
C62 C55 C56 C57 -11.0(9)
C54 C55 C56 C51 6.8(9)
C62 C55 C56 C51 -160.3(6)
C52 C51 C56 C55 -1.4(10)
C50 C51 C56 C55 152.6(6)
C52 C51 C56 C57 -155.2(6)
C50 C51 C56 C57 -1.2(7)
C48 C49 C57 C58 -1.2(9)
C50 C49 C57 C58 -153.7(6)
C48 C49 C57 C56 151.0(6)
C50 C49 C57 C56 -1.6(7)
C55 C56 C57 C49 -151.5(6)
C51 C56 C57 C49 1.7(7)
C55 C56 C57 C58 0.7(9)
C51 C56 C57 C58 154.0(6)
C49 C57 C58 C59 -9.2(9)
C56 C57 C58 C59 -157.9(6)
C49 C57 C58 C61 159.9(6)
C56 C57 C58 C61 11.2(9)
C57 C58 C59 C60 10.2(9)
C61 C58 C59 C60 -156.8(7)
C58 C59 C60 C48 -1.3(10)
C49 C48 C60 C59 -8.9(9)
C47 C48 C60 C59 156.3(7)
C59 C58 C61 C62 154.4(7)
C57 C58 C61 C62 -12.7(10)
C58 C61 C62 C55 2.5(10)
C56 C55 C62 C61 9.3(9)
C54 C55 C62 C61 -155.7(7)
C42 C41 C63 C68 19.6(8)
C3 C41 C63 C68 -164.5(5)
C42 C41 C63 C64 -148.3(6)
C3 C41 C63 C64 27.6(10)
C68 C63 C64 C65 -3.6(8)
C41 C63 C64 C65 164.4(6)
C63 C64 C65 C66 -1.9(9)
C64 C65 C66 C67 6.8(9)
C64 C65 C66 C69 -159.4(6)
C65 C66 C67 C76 -157.5(6)
C69 C66 C67 C76 10.3(9)
C65 C66 C67 C68 -6.6(9)
C69 C66 C67 C68 161.2(6)
C41 C63 C68 C67 -166.0(6)
C64 C63 C68 C67 4.0(9)
C41 C63 C68 C77 -18.7(9)
C64 C63 C68 C77 151.3(6)
C66 C67 C68 C63 1.1(10)
C76 C67 C68 C63 155.3(6)
C66 C67 C68 C77 -150.3(6)
C76 C67 C68 C77 3.9(7)
C67 C66 C69 C70 -11.4(9)
C65 C66 C69 C70 154.7(7)
C66 C69 C70 C71 1.4(10)
C69 C70 C71 C76 9.8(10)
C69 C70 C71 C72 -157.5(7)
C76 C71 C72 C73 -13.1(10)
C70 C71 C72 C73 154.0(7)
C71 C72 C73 C74 1.0(10)
C72 C73 C74 C75 11.3(9)
C72 C73 C74 C80 -152.5(7)
C80 C74 C75 C77 5.8(9)
C73 C74 C75 C77 -160.5(6)
C80 C74 C75 C76 154.2(6)
C73 C74 C75 C76 -12.2(8)
C72 C71 C76 C67 157.3(6)
C70 C71 C76 C67 -11.5(9)
C72 C71 C76 C75 12.3(9)
C70 C71 C76 C75 -156.5(6)
C66 C67 C76 C71 1.5(10)
C68 C67 C76 C71 -152.9(6)
C66 C67 C76 C75 150.7(6)
C68 C67 C76 C75 -3.8(8)
C74 C75 C76 C71 0.5(9)
C77 C75 C76 C71 152.4(6)
C74 C75 C76 C67 -149.7(6)
C77 C75 C76 C67 2.2(7)
C74 C75 C77 C78 -1.8(10)
C76 C75 C77 C78 -153.9(6)
C74 C75 C77 C68 152.2(6)
C76 C75 C77 C68 0.1(7)
C63 C68 C77 C78 0.5(10)
C67 C68 C77 C78 152.4(6)
C63 C68 C77 C75 -154.3(6)
C67 C68 C77 C75 -2.4(7)
C75 C77 C78 C79 -1.6(9)
C68 C77 C78 C79 -152.0(6)
C75 C77 C78 C42 167.1(6)
C68 C77 C78 C42 16.6(9)
C41 C42 C78 C77 -15.0(8)
C43 C42 C78 C77 169.8(6)
C41 C42 C78 C79 151.4(6)
C43 C42 C78 C79 -23.8(10)
C77 C78 C79 C80 0.5(8)
C42 C78 C79 C80 -166.2(6)
C78 C79 C80 C74 4.0(10)
C75 C74 C80 C79 -7.0(9)
C73 C74 C80 C79 156.8(7)

loop_
_platon_squeeze_void_nr
_platon_squeeze_void_average_x
_platon_squeeze_void_average_y
_platon_squeeze_void_average_z
_platon_squeeze_void_volume
_platon_squeeze_void_count_electrons
_platon_squeeze_void_content
1 -0.003 0.000 0.305 602 176 ' '
2 0.020 0.000 0.805 602 176 ' '
